data_4119370
loop_
_publ_author_name
'Barry M. Trost'
'Tom M. Lam'
'Melissa A. Herbage'

_publ_contact_author_address 'Department of CHemisty, Stanford University'
_publ_contact_author_email tommtlam@stanford.edu
_publ_contact_author_name 'Tom Lam'
_publ_contact_author_phone '650 723 1100'
_publ_section_title
;
 Regio- and Enantioselective Synthesis of Pyrrolidines Bearing a
 Quaternary Center by Palladium-Catalyzed Asymmetric [3 + 2] Cycloaddition
 of Trimethylenemethanes
;
_journal_name_full 'Journal of the American Chemical Society'
_journal_page_first 2459
_journal_page_last 2461
_journal_paper_doi 10.1021/ja312351s
_journal_volume 135
_journal_year 2013
_chemical_absolute_configuration ad
_chemical_formula_moiety 'C23 H26 N2 O3 S'
_chemical_formula_sum 'C23 H26 N2 O3 S'
_chemical_formula_weight 410.52
_chemical_name_systematic
; 
 ? 
;
_space_group_IT_number 19
_symmetry_cell_setting orthorhombic
_symmetry_space_group_name_Hall 'P 2ac 2ab'
_symmetry_space_group_name_H-M 'P 21 21 21'
_atom_sites_solution_hydrogens geom
_atom_sites_solution_primary direct
_atom_sites_solution_secondary difmap
_audit_creation_method SHELXL-97
_cell_angle_alpha 90.00
_cell_angle_beta 90.00
_cell_angle_gamma 90.00
_cell_formula_units_Z 4
_cell_length_a 6.5589(3)
_cell_length_b 15.8671(6)
_cell_length_c 20.7298(8)
_cell_measurement_temperature 120(2)
_cell_measurement_theta_max 71.28
_cell_measurement_theta_min 7.03
_cell_volume 2157.37(15)
_computing_cell_refinement 'Bruker SAINT v8.18C'
_computing_data_collection 'Bruker APEX-II v2012-2.0'
_computing_data_reduction 'Bruker SAINT v8.18C'
_computing_structure_refinement 'SHELXL-97 (Sheldrick, 2008)'
_computing_structure_solution 'SHELXS-97 (Sheldrick, 2008)'
_diffrn_ambient_temperature 120(2)
_diffrn_detector_area_resol_mean 8.33
_diffrn_measured_fraction_theta_full 0.990
_diffrn_measured_fraction_theta_max 0.990
_diffrn_measurement_device_type 'Bruker APEX-II'
_diffrn_measurement_method 'combination of \w and \f-scans '
_diffrn_radiation_monochromator 'MONTEL Multi-layer'
_diffrn_radiation_source 'Incoatec micro-focus'
_diffrn_radiation_type CuK\a
_diffrn_radiation_wavelength 1.54184
_diffrn_reflns_av_R_equivalents 0.0474
_diffrn_reflns_av_sigmaI/netI 0.0302
_diffrn_reflns_limit_h_max 8
_diffrn_reflns_limit_h_min -7
_diffrn_reflns_limit_k_max 19
_diffrn_reflns_limit_k_min -19
_diffrn_reflns_limit_l_max 25
_diffrn_reflns_limit_l_min -23
_diffrn_reflns_number 17857
_diffrn_reflns_theta_full 71.28
_diffrn_reflns_theta_max 71.28
_diffrn_reflns_theta_min 7.03
_exptl_absorpt_coefficient_mu 1.541
_exptl_absorpt_correction_T_max 0.9819
_exptl_absorpt_correction_T_min 0.9179
_exptl_absorpt_correction_type numerical
_exptl_absorpt_process_details 'SADABS, Sheldrick, 2008'
_exptl_crystal_colour colorless
_exptl_crystal_density_diffrn 1.264
_exptl_crystal_description block
_exptl_crystal_F_000 872
_exptl_crystal_size_max 0.16
_exptl_crystal_size_mid 0.13
_exptl_crystal_size_min 0.10
_refine_diff_density_max 0.220
_refine_diff_density_min -0.350
_refine_diff_density_rms 0.037
_refine_ls_abs_structure_details 'Flack H D (1983), Acta Cryst. A39, 876-881'
_refine_ls_abs_structure_Flack -0.001(10)
_refine_ls_extinction_method none
_refine_ls_goodness_of_fit_ref 1.049
_refine_ls_hydrogen_treatment constr
_refine_ls_matrix_type full
_refine_ls_number_parameters 266
_refine_ls_number_reflns 4110
_refine_ls_number_restraints 0
_refine_ls_restrained_S_all 1.049
_refine_ls_R_factor_all 0.0279
_refine_ls_R_factor_gt 0.0265
_refine_ls_shift/su_max 0.002
_refine_ls_shift/su_mean 0.000
_refine_ls_structure_factor_coef Fsqd
_refine_ls_weighting_details 'calc w=1/[\s^2^(Fo^2^)+(0.0477P)^2^+0.2549P] where P=(Fo^2^+2Fc^2^)/3'
_refine_ls_weighting_scheme calc
_refine_ls_wR_factor_gt 0.0722
_refine_ls_wR_factor_ref 0.0725
_reflns_number_gt 4036
_reflns_number_total 4110
_reflns_threshold_expression >2sigma(I)
_cod_data_source_file ja312351s_si_003.cif
_cod_data_source_block su1212
_cod_database_code 4119370

loop_
_symmetry_equiv_pos_as_xyz
'x, y, z'
'-x+1/2, -y, z+1/2'
'-x, y+1/2, -z+1/2'
'x+1/2, -y+1/2, -z'

loop_
_atom_site_label
_atom_site_type_symbol
_atom_site_fract_x
_atom_site_fract_y
_atom_site_fract_z
_atom_site_U_iso_or_equiv
_atom_site_adp_type
_atom_site_occupancy
_atom_site_symmetry_multiplicity
_atom_site_calc_flag
_atom_site_refinement_flags
S1 S 0.46657(5) 0.838863(19) 0.733561(15) 0.02133(9) Uani 1 1 d .
O1 O 0.68095(15) 0.85020(7) 0.72431(5) 0.0316(2) Uani 1 1 d .
O2 O 0.38930(16) 0.76747(6) 0.76789(5) 0.0272(2) Uani 1 1 d .
O3 O 0.23193(17) 0.84844(7) 1.07046(5) 0.0327(2) Uani 1 1 d .
N1 N 0.38557(16) 0.92094(7) 0.77214(5) 0.0197(2) Uani 1 1 d .
N2 N -0.1454(2) 1.06707(9) 0.87683(6) 0.0327(3) Uani 1 1 d .
C1 C 0.4634(2) 1.00607(8) 0.75796(6) 0.0224(3) Uani 1 1 d .
H1A H 0.4691 1.0165 0.7109 0.027 Uiso 1 1 calc R
H1B H 0.6007 1.0147 0.7767 0.027 Uiso 1 1 calc R
C2 C 0.3081(2) 1.06159(8) 0.79003(6) 0.0204(3) Uani 1 1 d .
C3 C 0.1093(2) 1.01303(8) 0.78895(6) 0.0195(3) Uani 1 1 d .
C4 C 0.18210(19) 0.92065(8) 0.80313(6) 0.0191(3) Uani 1 1 d .
H4 H 0.0909 0.8797 0.7805 0.023 Uiso 1 1 calc R
C5 C 0.3433(2) 1.13599(8) 0.81596(7) 0.0281(3) Uani 1 1 d .
H5A H 0.4770 1.1589 0.8154 0.034 Uiso 1 1 calc R
H5B H 0.2349 1.1667 0.8353 0.034 Uiso 1 1 calc R
C6 C -0.0334(2) 1.04287(8) 0.83897(6) 0.0222(3) Uani 1 1 d .
C7 C 0.0094(2) 1.01875(9) 0.72127(6) 0.0245(3) Uani 1 1 d .
H7A H 0.1086 0.9993 0.6885 0.029 Uiso 1 1 calc R
H7B H -0.1094 0.9803 0.7198 0.029 Uiso 1 1 calc R
C8 C -0.0609(3) 1.10748(10) 0.70375(7) 0.0334(3) Uani 1 1 d .
H8A H 0.0557 1.1460 0.7052 0.050 Uiso 1 1 calc R
H8B H -0.1647 1.1261 0.7346 0.050 Uiso 1 1 calc R
H8C H -0.1189 1.1073 0.6602 0.050 Uiso 1 1 calc R
C9 C 0.1958(2) 0.89823(8) 0.87392(6) 0.0209(3) Uani 1 1 d .
C10 C 0.35988(19) 0.92524(8) 0.91171(6) 0.0211(3) Uani 1 1 d .
H10 H 0.4669 0.9563 0.8920 0.025 Uiso 1 1 calc R
C11 C 0.3710(2) 0.90797(8) 0.97739(6) 0.0243(3) Uani 1 1 d .
C12 C 0.2114(2) 0.86219(8) 1.00541(7) 0.0253(3) Uani 1 1 d .
C13 C 0.0507(2) 0.83279(9) 0.96855(7) 0.0296(3) Uani 1 1 d .
H13 H -0.0542 0.8002 0.9879 0.035 Uiso 1 1 calc R
C14 C 0.0433(2) 0.85133(9) 0.90254(7) 0.0274(3) Uani 1 1 d .
H14 H -0.0676 0.8315 0.8772 0.033 Uiso 1 1 calc R
C15 C 0.5498(3) 0.93570(11) 1.01758(7) 0.0333(3) Uani 1 1 d .
H15A H 0.6505 0.9635 0.9899 0.050 Uiso 1 1 calc R
H15B H 0.6120 0.8864 1.0382 0.050 Uiso 1 1 calc R
H15C H 0.5032 0.9752 1.0508 0.050 Uiso 1 1 calc R
C16 C 0.0735(3) 0.80351(13) 1.10255(8) 0.0424(4) Uani 1 1 d .
H16A H -0.0565 0.8327 1.0959 0.064 Uiso 1 1 calc R
H16B H 0.1035 0.8007 1.1488 0.064 Uiso 1 1 calc R
H16C H 0.0646 0.7463 1.0850 0.064 Uiso 1 1 calc R
C17 C 0.3492(2) 0.83980(8) 0.65721(6) 0.0234(3) Uani 1 1 d .
C18 C 0.4394(3) 0.88149(9) 0.60545(7) 0.0309(3) Uani 1 1 d .
H18 H 0.5687 0.9078 0.6103 0.037 Uiso 1 1 calc R
C19 C 0.3385(3) 0.88418(10) 0.54674(7) 0.0380(4) Uani 1 1 d .
H19 H 0.3997 0.9127 0.5114 0.046 Uiso 1 1 calc R
C20 C 0.1489(3) 0.84591(10) 0.53854(7) 0.0359(4) Uani 1 1 d .
C21 C 0.0621(3) 0.80477(10) 0.59109(8) 0.0353(3) Uani 1 1 d .
H21 H -0.0673 0.7785 0.5863 0.042 Uiso 1 1 calc R
C22 C 0.1600(2) 0.80131(9) 0.65001(7) 0.0283(3) Uani 1 1 d .
H22 H 0.0986 0.7729 0.6854 0.034 Uiso 1 1 calc R
C23 C 0.0399(4) 0.84732(12) 0.47469(8) 0.0545(5) Uani 1 1 d .
H23A H 0.1008 0.8905 0.4469 0.082 Uiso 1 1 calc R
H23B H -0.1045 0.8603 0.4816 0.082 Uiso 1 1 calc R
H23C H 0.0523 0.7921 0.4539 0.082 Uiso 1 1 calc R

loop_
_atom_site_aniso_label
_atom_site_aniso_U_11
_atom_site_aniso_U_22
_atom_site_aniso_U_33
_atom_site_aniso_U_23
_atom_site_aniso_U_13
_atom_site_aniso_U_12
S1 0.02311(15) 0.01935(15) 0.02152(15) -0.00142(12) -0.00035(12) 0.00431(12)
O1 0.0243(5) 0.0323(5) 0.0384(6) -0.0053(4) 0.0022(4) 0.0072(4)
O2 0.0359(5) 0.0202(4) 0.0255(5) 0.0009(4) -0.0040(4) 0.0037(4)
O3 0.0356(5) 0.0409(6) 0.0217(5) 0.0103(4) 0.0060(4) -0.0009(5)
N1 0.0196(5) 0.0188(5) 0.0208(5) -0.0010(4) 0.0033(4) 0.0003(4)
N2 0.0308(7) 0.0398(7) 0.0274(6) -0.0033(5) 0.0062(5) 0.0051(6)
C1 0.0203(6) 0.0212(6) 0.0258(6) -0.0010(5) 0.0023(5) -0.0024(5)
C2 0.0201(6) 0.0210(6) 0.0199(6) 0.0034(5) 0.0009(5) -0.0005(5)
C3 0.0184(6) 0.0214(6) 0.0187(6) 0.0000(5) 0.0021(5) 0.0012(5)
C4 0.0175(6) 0.0196(6) 0.0204(6) -0.0014(5) 0.0010(5) -0.0022(5)
C5 0.0295(7) 0.0198(6) 0.0351(8) -0.0002(5) 0.0031(6) -0.0019(5)
C6 0.0213(6) 0.0247(6) 0.0205(6) 0.0002(5) -0.0001(5) 0.0000(5)
C7 0.0217(6) 0.0339(7) 0.0180(6) -0.0017(5) -0.0007(5) 0.0060(5)
C8 0.0330(8) 0.0421(8) 0.0252(7) 0.0062(6) 0.0001(6) 0.0105(7)
C9 0.0228(6) 0.0181(6) 0.0218(6) 0.0011(5) 0.0025(5) 0.0010(5)
C10 0.0210(6) 0.0211(6) 0.0212(6) 0.0023(5) 0.0033(5) -0.0019(5)
C11 0.0251(6) 0.0244(6) 0.0233(6) 0.0018(5) 0.0021(5) 0.0027(5)
C12 0.0293(7) 0.0237(6) 0.0227(6) 0.0056(5) 0.0049(5) 0.0038(5)
C13 0.0297(7) 0.0281(6) 0.0309(7) 0.0073(6) 0.0082(6) -0.0048(6)
C14 0.0253(6) 0.0269(7) 0.0299(7) 0.0018(5) 0.0002(6) -0.0060(6)
C15 0.0313(8) 0.0445(8) 0.0241(7) 0.0060(6) -0.0029(6) -0.0037(7)
C16 0.0409(9) 0.0550(10) 0.0314(8) 0.0186(7) 0.0103(7) -0.0035(8)
C17 0.0306(7) 0.0189(6) 0.0207(6) -0.0025(5) 0.0036(5) 0.0044(5)
C18 0.0374(8) 0.0265(7) 0.0288(7) 0.0001(5) 0.0087(6) -0.0008(7)
C19 0.0612(11) 0.0317(8) 0.0210(7) 0.0034(6) 0.0073(7) -0.0008(8)
C20 0.0604(10) 0.0240(7) 0.0233(7) 0.0003(6) -0.0071(7) 0.0034(7)
C21 0.0457(9) 0.0284(7) 0.0316(7) 0.0000(6) -0.0090(7) -0.0051(7)
C22 0.0368(8) 0.0247(6) 0.0232(7) 0.0019(5) -0.0006(6) -0.0044(6)
C23 0.0938(15) 0.0397(9) 0.0300(8) 0.0035(7) -0.0222(10) -0.0042(11)

loop_
_atom_type_symbol
_atom_type_description
_atom_type_scat_dispersion_real
_atom_type_scat_dispersion_imag
_atom_type_scat_source
C C 0.0181 0.0091 'International Tables Vol C Tables 4.2.6.8 and 6.1.1.4'
H H 0.0000 0.0000 'International Tables Vol C Tables 4.2.6.8 and 6.1.1.4'
N N 0.0311 0.0180 'International Tables Vol C Tables 4.2.6.8 and 6.1.1.4'
O O 0.0492 0.0322 'International Tables Vol C Tables 4.2.6.8 and 6.1.1.4'
S S 0.3331 0.5567 'International Tables Vol C Tables 4.2.6.8 and 6.1.1.4'

loop_
_geom_angle_atom_site_label_1
_geom_angle_atom_site_label_2
_geom_angle_atom_site_label_3
_geom_angle
O2 S1 O1 120.97(6)
O2 S1 N1 105.97(6)
O1 S1 N1 106.73(6)
O2 S1 C17 107.40(6)
O1 S1 C17 107.95(6)
N1 S1 C17 107.10(6)
C12 O3 C16 117.81(12)
C1 N1 C4 113.68(10)
C1 N1 S1 121.70(8)
C4 N1 S1 120.51(8)
N1 C1 C2 102.37(10)
C5 C2 C1 125.96(13)
C5 C2 C3 127.78(13)
C1 C2 C3 106.21(11)
C6 C3 C2 111.88(11)
C6 C3 C7 110.42(11)
C2 C3 C7 110.32(10)
C6 C3 C4 111.18(10)
C2 C3 C4 102.14(10)
C7 C3 C4 110.65(10)
N1 C4 C9 111.60(10)
N1 C4 C3 100.95(10)
C9 C4 C3 114.80(10)
N2 C6 C3 178.66(15)
C8 C7 C3 113.39(11)
C14 C9 C10 118.83(12)
C14 C9 C4 120.03(12)
C10 C9 C4 121.14(12)
C11 C10 C9 121.88(12)
C10 C11 C12 117.99(13)
C10 C11 C15 121.68(13)
C12 C11 C15 120.32(12)
O3 C12 C13 124.34(13)
O3 C12 C11 114.61(13)
C13 C12 C11 121.03(13)
C12 C13 C14 119.71(13)
C9 C14 C13 120.51(13)
C18 C17 C22 120.34(13)
C18 C17 S1 120.73(11)
C22 C17 S1 118.87(10)
C19 C18 C17 119.21(15)
C18 C19 C20 121.31(14)
C21 C20 C19 118.28(14)
C21 C20 C23 120.07(17)
C19 C20 C23 121.64(16)
C22 C21 C20 121.36(16)
C21 C22 C17 119.49(14)
N1 C1 H1A 111.3
C2 C1 H1A 111.3
N1 C1 H1B 111.3
C2 C1 H1B 111.3
H1A C1 H1B 109.2
N1 C4 H4 109.7
C9 C4 H4 109.7
C3 C4 H4 109.7
C2 C5 H5A 120.0
C2 C5 H5B 120.0
H5A C5 H5B 120.0
C8 C7 H7A 108.9
C3 C7 H7A 108.9
C8 C7 H7B 108.9
C3 C7 H7B 108.9
H7A C7 H7B 107.7
C7 C8 H8A 109.5
C7 C8 H8B 109.5
H8A C8 H8B 109.5
C7 C8 H8C 109.5
H8A C8 H8C 109.5
H8B C8 H8C 109.5
C11 C10 H10 119.1
C9 C10 H10 119.1
C12 C13 H13 120.1
C14 C13 H13 120.1
C9 C14 H14 119.7
C13 C14 H14 119.7
C11 C15 H15A 109.5
C11 C15 H15B 109.5
H15A C15 H15B 109.5
C11 C15 H15C 109.5
H15A C15 H15C 109.5
H15B C15 H15C 109.5
O3 C16 H16A 109.5
O3 C16 H16B 109.5
H16A C16 H16B 109.5
O3 C16 H16C 109.5
H16A C16 H16C 109.5
H16B C16 H16C 109.5
C19 C18 H18 120.4
C17 C18 H18 120.4
C18 C19 H19 119.3
C20 C19 H19 119.3
C22 C21 H21 119.3
C20 C21 H21 119.3
C21 C22 H22 120.3
C17 C22 H22 120.3
C20 C23 H23A 109.5
C20 C23 H23B 109.5
H23A C23 H23B 109.5
C20 C23 H23C 109.5
H23A C23 H23C 109.5
H23B C23 H23C 109.5

loop_
_geom_bond_atom_site_label_1
_geom_bond_atom_site_label_2
_geom_bond_distance
S1 O2 1.4306(10)
S1 O1 1.4305(11)
S1 N1 1.6181(11)
S1 C17 1.7602(13)
O3 C12 1.3728(17)
O3 C16 1.4248(19)
N1 C1 1.4737(16)
N1 C4 1.4811(16)
N2 C6 1.1412(19)
C1 C2 1.5019(18)
C2 C5 1.3176(19)
C2 C3 1.5146(18)
C3 C6 1.4751(18)
C3 C7 1.5512(17)
C3 C4 1.5695(17)
C4 C9 1.5126(17)
C7 C8 1.525(2)
C9 C14 1.3808(19)
C9 C10 1.3984(19)
C10 C11 1.3907(18)
C11 C12 1.4002(19)
C11 C15 1.504(2)
C12 C13 1.383(2)
C13 C14 1.400(2)
C17 C18 1.3926(19)
C17 C22 1.391(2)
C18 C19 1.386(2)
C19 C20 1.394(3)
C20 C21 1.392(2)
C20 C23 1.505(2)
C21 C22 1.381(2)
C1 H1A 0.9900
C1 H1B 0.9900
C4 H4 1.0000
C5 H5A 0.9500
C5 H5B 0.9500
C7 H7A 0.9900
C7 H7B 0.9900
C8 H8A 0.9800
C8 H8B 0.9800
C8 H8C 0.9800
C10 H10 0.9500
C13 H13 0.9500
C14 H14 0.9500
C15 H15A 0.9800
C15 H15B 0.9800
C15 H15C 0.9800
C16 H16A 0.9800
C16 H16B 0.9800
C16 H16C 0.9800
C18 H18 0.9500
C19 H19 0.9500
C21 H21 0.9500
C22 H22 0.9500
C23 H23A 0.9800
C23 H23B 0.9800
C23 H23C 0.9800

loop_
_geom_torsion_atom_site_label_1
_geom_torsion_atom_site_label_2
_geom_torsion_atom_site_label_3
_geom_torsion_atom_site_label_4
_geom_torsion
O2 S1 N1 C1 169.10(10)
O1 S1 N1 C1 38.94(11)
C17 S1 N1 C1 -76.48(11)
O2 S1 N1 C4 -35.15(11)
O1 S1 N1 C4 -165.31(10)
C17 S1 N1 C4 79.27(11)
C4 N1 C1 C2 7.26(14)
S1 N1 C1 C2 164.53(9)
N1 C1 C2 C5 148.59(13)
N1 C1 C2 C3 -28.88(13)
C5 C2 C3 C6 -19.45(19)
C1 C2 C3 C6 157.95(11)
C5 C2 C3 C7 103.89(16)
C1 C2 C3 C7 -78.71(12)
C5 C2 C3 C4 -138.44(14)
C1 C2 C3 C4 38.96(12)
C1 N1 C4 C9 -106.42(12)
S1 N1 C4 C9 96.01(11)
C1 N1 C4 C3 16.00(13)
S1 N1 C4 C3 -141.57(9)
C6 C3 C4 N1 -151.84(10)
C2 C3 C4 N1 -32.35(12)
C7 C3 C4 N1 85.08(11)
C6 C3 C4 C9 -31.68(15)
C2 C3 C4 C9 87.80(12)
C7 C3 C4 C9 -154.77(11)
C2 C3 C6 N2 90(7)
C7 C3 C6 N2 -33(7)
C4 C3 C6 N2 -157(7)
C6 C3 C7 C8 57.73(15)
C2 C3 C7 C8 -66.46(15)
C4 C3 C7 C8 -178.75(11)
N1 C4 C9 C14 -144.66(12)
C3 C4 C9 C14 101.26(14)
N1 C4 C9 C10 36.25(16)
C3 C4 C9 C10 -77.82(15)
C14 C9 C10 C11 -1.6(2)
C4 C9 C10 C11 177.48(12)
C9 C10 C11 C12 -0.05(19)
C9 C10 C11 C15 178.79(13)
C16 O3 C12 C13 -2.4(2)
C16 O3 C12 C11 178.93(13)
C10 C11 C12 O3 -179.31(12)
C15 C11 C12 O3 1.83(19)
C10 C11 C12 C13 2.0(2)
C15 C11 C12 C13 -176.90(13)
O3 C12 C13 C14 179.23(13)
C11 C12 C13 C14 -2.2(2)
C10 C9 C14 C13 1.4(2)
C4 C9 C14 C13 -177.69(13)
C12 C13 C14 C9 0.4(2)
O2 S1 C17 C18 -157.39(11)
O1 S1 C17 C18 -25.45(13)
N1 S1 C17 C18 89.15(12)
O2 S1 C17 C22 25.41(12)
O1 S1 C17 C22 157.36(11)
N1 S1 C17 C22 -88.04(12)
C22 C17 C18 C19 0.0(2)
S1 C17 C18 C19 -177.14(12)
C17 C18 C19 C20 -0.1(2)
C18 C19 C20 C21 0.2(2)
C18 C19 C20 C23 -178.99(16)
C19 C20 C21 C22 -0.2(2)
C23 C20 C21 C22 178.98(16)
C20 C21 C22 C17 0.1(2)
C18 C17 C22 C21 0.0(2)
S1 C17 C22 C21 177.17(12)
